data_4038785
loop_
_publ_author_name
'Sun, Quan-Shun'
'Sun, Jing'
'Pan, Liu-Na'
'Yan, Chao-Guo'

_publ_section_title
;
 Selective Construction of Diverse Polycyclic Spirooxindoles via a
 Three-Component Reaction of Cyclic Mercapto-Substituted \b-Enamino
 Esters, Isatins, and Cyclic 1,3-Diketones.
;
_journal_issue 19
_journal_name_full 'The Journal of organic chemistry'
_journal_page_first 12117
_journal_page_last 12127
_journal_paper_doi 10.1021/acs.joc.0c01290
_journal_volume 85
_journal_year 2020
_chemical_formula_moiety 'C36 H28 N2 O6 S'
_chemical_formula_sum 'C36 H28 N2 O6 S'
_chemical_formula_weight 616.66
_space_group_crystal_system monoclinic
_space_group_IT_number 14
_space_group_name_Hall '-P 2yn'
_space_group_name_H-M_alt 'P 1 21/n 1'
_atom_sites_solution_hydrogens geom
_audit_creation_method SHELXL-2014/7
_cell_angle_alpha 90
_cell_angle_beta 95.6621(16)
_cell_angle_gamma 90
_cell_formula_units_Z 4
_cell_length_a 8.3197(3)
_cell_length_b 18.7648(8)
_cell_length_c 19.0758(10)
_cell_measurement_reflns_used 9935
_cell_measurement_temperature 273(2)
_cell_measurement_theta_max 21.71
_cell_measurement_theta_min 2.17
_cell_volume 2963.5(2)
_computing_cell_refinement 'Bruker SAINT'
_computing_data_collection 'Bruker APEX2'
_computing_data_reduction 'Bruker SAINT'
_computing_molecular_graphics 'Bruker SHELXTL'
_computing_publication_material 'Bruker SHELXTL'
_computing_structure_refinement 'SHELXL-2014/7 (Sheldrick, 2014)'
_computing_structure_solution 'SHELXS-97 (Sheldrick 2008)'
_diffrn_ambient_temperature 273(2)
_diffrn_measured_fraction_theta_full 0.993
_diffrn_measured_fraction_theta_max 0.992
_diffrn_measurement_device_type 'CCD area detector'
_diffrn_measurement_method 'phi and omega scans'
_diffrn_radiation_source 'fine-focus sealed tube'
_diffrn_radiation_type MoK\a
_diffrn_radiation_wavelength 0.71073
_diffrn_reflns_av_R_equivalents 0.0773
_diffrn_reflns_av_unetI/netI 0.0561
_diffrn_reflns_Laue_measured_fraction_full 0.993
_diffrn_reflns_Laue_measured_fraction_max 0.992
_diffrn_reflns_limit_h_max 9
_diffrn_reflns_limit_h_min -10
_diffrn_reflns_limit_k_max 23
_diffrn_reflns_limit_k_min -23
_diffrn_reflns_limit_l_max 23
_diffrn_reflns_limit_l_min -20
_diffrn_reflns_number 56025
_diffrn_reflns_point_group_measured_fraction_full 0.993
_diffrn_reflns_point_group_measured_fraction_max 0.992
_diffrn_reflns_theta_full 25.242
_diffrn_reflns_theta_max 25.998
_diffrn_reflns_theta_min 2.405
_exptl_absorpt_coefficient_mu 0.162
_exptl_absorpt_correction_T_max 0.968
_exptl_absorpt_correction_T_min 0.959
_exptl_absorpt_correction_type multi-scan
_exptl_absorpt_process_details sadabs
_exptl_crystal_colour colorless
_exptl_crystal_density_diffrn 1.382
_exptl_crystal_description block
_exptl_crystal_F_000 1288
_exptl_crystal_size_max 0.260
_exptl_crystal_size_mid 0.220
_exptl_crystal_size_min 0.200
_refine_diff_density_max 0.397
_refine_diff_density_min -0.419
_refine_diff_density_rms 0.056
_refine_ls_extinction_method none
_refine_ls_goodness_of_fit_ref 1.009
_refine_ls_hydrogen_treatment constr
_refine_ls_matrix_type full
_refine_ls_number_parameters 408
_refine_ls_number_reflns 5789
_refine_ls_number_restraints 0
_refine_ls_restrained_S_all 1.009
_refine_ls_R_factor_all 0.1295
_refine_ls_R_factor_gt 0.0710
_refine_ls_shift/su_max 0.000
_refine_ls_shift/su_mean 0.000
_refine_ls_structure_factor_coef Fsqd
_refine_ls_weighting_details 'w=1/[\s^2^(Fo^2^)+(0.0276P)^2^+8.6388P] where P=(Fo^2^+2Fc^2^)/3'
_refine_ls_weighting_scheme calc
_refine_ls_wR_factor_gt 0.1268
_refine_ls_wR_factor_ref 0.1615
_reflns_Friedel_coverage 0.000
_reflns_number_gt 3778
_reflns_number_total 5789
_reflns_threshold_expression 'I > 2\s(I)'
_cod_data_source_file jo0c01290_si_002.cif
_cod_data_source_block 4j
_cod_depositor_comments 'Adding full bibliography for 4038776--4038786.cif.'
_cod_original_sg_symbol_H-M 'P 21/n'
_cod_database_code 4038785
_shelx_shelxl_version_number 2014/7
_shelx_space_group_comment
; 
The symmetry employed for this shelxl refinement is uniquely defined 
by the following loop, which should always be used as a source of 
symmetry information in preference to the above space-group names. 
They are only intended as comments. 
;
_shelx_estimated_absorpt_t_min 0.959
_shelx_estimated_absorpt_t_max 0.968

loop_
_space_group_symop_operation_xyz
'x, y, z'
'-x+1/2, y+1/2, -z+1/2'
'-x, -y, -z'
'x-1/2, -y-1/2, z-1/2'

loop_
_atom_site_label
_atom_site_type_symbol
_atom_site_fract_x
_atom_site_fract_y
_atom_site_fract_z
_atom_site_U_iso_or_equiv
_atom_site_adp_type
_atom_site_occupancy
_atom_site_site_symmetry_order
_atom_site_calc_flag
_atom_site_refinement_flags_posn
_atom_site_refinement_flags_adp
_atom_site_refinement_flags_occupancy
_atom_site_disorder_assembly
_atom_site_disorder_group
C1 C -0.0228(5) 0.1608(2) 0.1429(2) 0.0411(10) Uani 1 1 d . . . . .
C2 C 0.0098(6) 0.1324(3) 0.2101(3) 0.0623(13) Uani 1 1 d . . . . .
H2 H 0.0234 0.1630 0.2487 0.075 Uiso 1 1 calc R U . . .
C3 C 0.0223(8) 0.0599(3) 0.2206(3) 0.087(2) Uani 1 1 d . . . . .
H3 H 0.0473 0.0420 0.2659 0.105 Uiso 1 1 calc R U . . .
C4 C -0.0018(7) 0.0143(3) 0.1649(4) 0.087(2) Uani 1 1 d . . . . .
H4 H 0.0043 -0.0346 0.1723 0.105 Uiso 1 1 calc R U . . .
C5 C -0.0353(6) 0.0409(2) 0.0977(3) 0.0657(14) Uani 1 1 d . . . . .
H5 H -0.0519 0.0097 0.0598 0.079 Uiso 1 1 calc R U . . .
C6 C -0.0445(5) 0.1144(2) 0.0858(2) 0.0427(10) Uani 1 1 d . . . . .
C7 C -0.0353(4) 0.23610(18) 0.00674(19) 0.0290(8) Uani 1 1 d . . . . .
H7 H -0.0965 0.2601 -0.0330 0.035 Uiso 1 1 calc R U . . .
C8 C -0.0972(4) 0.26778(19) 0.07269(19) 0.0316(8) Uani 1 1 d . . . . .
C9 C -0.2832(4) 0.2686(2) 0.0677(2) 0.0372(9) Uani 1 1 d . . . . .
H9A H -0.3262 0.2881 0.0226 0.045 Uiso 1 1 calc R U . . .
H9B H -0.3236 0.2204 0.0712 0.045 Uiso 1 1 calc R U . . .
C10 C -0.3373(5) 0.3136(2) 0.1266(2) 0.0404(10) Uani 1 1 d . . . . .
C11 C -0.4382(7) 0.4258(3) 0.1554(3) 0.0750(16) Uani 1 1 d . . . . .
H11A H -0.5375 0.4119 0.1732 0.113 Uiso 1 1 calc R U . . .
H11B H -0.4504 0.4724 0.1347 0.113 Uiso 1 1 calc R U . . .
H11C H -0.3532 0.4267 0.1932 0.113 Uiso 1 1 calc R U . . .
C12 C 0.5541(5) 0.2132(2) -0.1552(2) 0.0499(11) Uani 1 1 d . . . . .
H12 H 0.5148 0.2494 -0.1283 0.060 Uiso 1 1 calc R U . . .
C13 C 0.7057(5) 0.2189(3) -0.1777(3) 0.0563(12) Uani 1 1 d . . . . .
H13 H 0.7684 0.2587 -0.1648 0.068 Uiso 1 1 calc R U . . .
C14 C 0.7655(6) 0.1680(3) -0.2180(3) 0.0620(14) Uani 1 1 d . . . . .
H14 H 0.8677 0.1728 -0.2333 0.074 Uiso 1 1 calc R U . . .
C15 C 0.6730(6) 0.1092(3) -0.2359(3) 0.0789(18) Uani 1 1 d . . . . .
H15 H 0.7121 0.0739 -0.2640 0.095 Uiso 1 1 calc R U . . .
C16 C 0.5212(6) 0.1020(3) -0.2125(3) 0.0648(14) Uani 1 1 d . . . . .
H16 H 0.4600 0.0615 -0.2242 0.078 Uiso 1 1 calc R U . . .
C17 C 0.4606(5) 0.1542(2) -0.1723(2) 0.0397(10) Uani 1 1 d . . . . .
C18 C 0.2909(5) 0.1464(2) -0.1510(2) 0.0456(11) Uani 1 1 d . . . . .
H18A H 0.2159 0.1660 -0.1882 0.055 Uiso 1 1 calc R U . . .
H18B H 0.2670 0.0960 -0.1474 0.055 Uiso 1 1 calc R U . . .
C19 C 0.3298(4) 0.15877(19) -0.0182(2) 0.0336(9) Uani 1 1 d . . . . .
C20 C 0.4421(5) 0.1059(2) -0.0012(2) 0.0458(11) Uani 1 1 d . . . . .
H20 H 0.4821 0.0781 -0.0359 0.055 Uiso 1 1 calc R U . . .
C21 C 0.4934(5) 0.0956(2) 0.0693(3) 0.0500(12) Uani 1 1 d . . . . .
H21 H 0.5663 0.0591 0.0816 0.060 Uiso 1 1 calc R U . . .
C22 C 0.4406(5) 0.1375(2) 0.1223(2) 0.0430(10) Uani 1 1 d . . . . .
C23 C 0.5011(6) 0.1254(3) 0.1983(3) 0.0656(14) Uani 1 1 d . . . . .
H23A H 0.4209 0.1002 0.2213 0.098 Uiso 1 1 calc R U . . .
H23B H 0.5224 0.1705 0.2211 0.098 Uiso 1 1 calc R U . . .
H23C H 0.5988 0.0979 0.2010 0.098 Uiso 1 1 calc R U . . .
C24 C 0.3282(4) 0.1912(2) 0.1033(2) 0.0350(9) Uani 1 1 d . . . . .
H24 H 0.2925 0.2208 0.1377 0.042 Uiso 1 1 calc R U . . .
C25 C 0.2703(4) 0.20033(18) 0.03393(19) 0.0304(8) Uani 1 1 d . . . . .
C26 C 0.1461(4) 0.25173(18) -0.00180(18) 0.0282(8) Uani 1 1 d . . . . .
C27 C 0.1603(4) 0.2370(2) -0.0811(2) 0.0324(9) Uani 1 1 d . . . . .
C28 C 0.3110(4) 0.36386(19) -0.0125(2) 0.0349(9) Uani 1 1 d . . . . .
C29 C 0.1759(4) 0.32953(18) 0.01545(19) 0.0289(8) Uani 1 1 d . . . . .
C30 C 0.0764(4) 0.36814(19) 0.05288(18) 0.0288(8) Uani 1 1 d . . . . .
C31 C 0.1050(4) 0.44294(18) 0.06779(19) 0.0310(8) Uani 1 1 d . . . . .
C32 C 0.0082(5) 0.4853(2) 0.1067(2) 0.0419(10) Uani 1 1 d . . . . .
H32 H -0.0815 0.4655 0.1249 0.050 Uiso 1 1 calc R U . . .
C33 C 0.0448(6) 0.5559(2) 0.1184(2) 0.0481(11) Uani 1 1 d . . . . .
H33 H -0.0201 0.5842 0.1441 0.058 Uiso 1 1 calc R U . . .
C34 C 0.1796(6) 0.5848(2) 0.0915(2) 0.0505(12) Uani 1 1 d . . . . .
H34 H 0.2061 0.6323 0.1008 0.061 Uiso 1 1 calc R U . . .
C35 C 0.2743(5) 0.5451(2) 0.0517(2) 0.0453(11) Uani 1 1 d . . . . .
H35 H 0.3630 0.5652 0.0331 0.054 Uiso 1 1 calc R U . . .
C36 C 0.2352(4) 0.47435(19) 0.0398(2) 0.0360(9) Uani 1 1 d . . . . .
N1 N -0.0221(4) 0.23493(16) 0.13512(16) 0.0366(8) Uani 1 1 d . . . . .
H1 H 0.0241 0.2610 0.1683 0.044 Uiso 1 1 calc R U . . .
N2 N 0.2619(4) 0.18043(16) -0.08513(16) 0.0357(8) Uani 1 1 d . . . . .
O1 O -0.3230(4) 0.29753(18) 0.18692(17) 0.0674(10) Uani 1 1 d . . . . .
O2 O -0.3984(4) 0.37544(17) 0.10267(16) 0.0591(9) Uani 1 1 d . . . . .
O3 O 0.0858(3) 0.26755(15) -0.12990(14) 0.0432(7) Uani 1 1 d . . . . .
O4 O 0.4058(3) 0.33509(15) -0.04716(15) 0.0472(8) Uani 1 1 d . . . . .
O5 O 0.3332(3) 0.43598(13) -0.00021(15) 0.0430(7) Uani 1 1 d . . . . .
O6 O -0.0565(3) 0.34278(13) 0.07924(14) 0.0359(6) Uani 1 1 d . . . . .
S1 S -0.09059(13) 0.14320(5) -0.00172(6) 0.0413(3) Uani 1 1 d . . . . .

loop_
_atom_site_aniso_label
_atom_site_aniso_U_11
_atom_site_aniso_U_22
_atom_site_aniso_U_33
_atom_site_aniso_U_23
_atom_site_aniso_U_13
_atom_site_aniso_U_12
C1 0.037(2) 0.043(2) 0.044(3) 0.011(2) 0.0073(19) -0.0061(19)
C2 0.074(3) 0.058(3) 0.054(3) 0.017(2) 0.000(3) -0.017(3)
C3 0.111(5) 0.067(4) 0.079(4) 0.041(3) -0.017(4) -0.024(4)
C4 0.095(4) 0.045(3) 0.116(5) 0.039(4) -0.017(4) -0.016(3)
C5 0.065(3) 0.037(3) 0.094(4) 0.007(3) 0.003(3) -0.009(2)
C6 0.039(2) 0.036(2) 0.054(3) 0.012(2) 0.007(2) -0.0073(18)
C7 0.0297(19) 0.0269(19) 0.031(2) 0.0005(16) 0.0057(16) -0.0026(15)
C8 0.035(2) 0.0263(19) 0.034(2) 0.0027(16) 0.0073(17) -0.0052(16)
C9 0.035(2) 0.037(2) 0.040(2) -0.0020(18) 0.0080(18) -0.0048(17)
C10 0.036(2) 0.051(3) 0.036(3) -0.001(2) 0.0097(18) -0.0014(19)
C11 0.085(4) 0.078(4) 0.063(3) -0.024(3) 0.012(3) 0.032(3)
C12 0.052(3) 0.048(3) 0.052(3) -0.016(2) 0.016(2) 0.001(2)
C13 0.049(3) 0.060(3) 0.061(3) -0.012(2) 0.011(2) -0.008(2)
C14 0.042(3) 0.078(4) 0.068(3) -0.016(3) 0.013(2) 0.002(3)
C15 0.054(3) 0.092(4) 0.094(4) -0.047(4) 0.025(3) 0.005(3)
C16 0.053(3) 0.061(3) 0.082(4) -0.035(3) 0.018(3) -0.004(2)
C17 0.039(2) 0.045(2) 0.035(2) -0.0060(19) 0.0060(18) 0.0041(19)
C18 0.046(2) 0.049(3) 0.043(3) -0.017(2) 0.009(2) -0.006(2)
C19 0.033(2) 0.030(2) 0.038(2) -0.0005(17) 0.0069(17) -0.0007(17)
C20 0.047(3) 0.036(2) 0.056(3) -0.002(2) 0.012(2) 0.004(2)
C21 0.043(2) 0.036(2) 0.070(3) 0.014(2) 0.003(2) 0.0081(19)
C22 0.037(2) 0.041(2) 0.050(3) 0.013(2) 0.0009(19) -0.0046(19)
C23 0.060(3) 0.074(4) 0.061(3) 0.025(3) -0.007(2) 0.001(3)
C24 0.033(2) 0.037(2) 0.036(2) 0.0034(18) 0.0055(17) -0.0029(17)
C25 0.0311(19) 0.0256(19) 0.035(2) 0.0010(16) 0.0058(16) -0.0027(16)
C26 0.0283(19) 0.0279(19) 0.029(2) -0.0007(15) 0.0050(15) 0.0007(15)
C27 0.0295(19) 0.033(2) 0.035(2) -0.0007(18) 0.0088(17) -0.0044(17)
C28 0.033(2) 0.029(2) 0.042(2) -0.0005(18) 0.0044(18) -0.0033(17)
C29 0.0296(19) 0.0253(18) 0.031(2) 0.0043(15) 0.0023(16) -0.0022(15)
C30 0.0278(18) 0.029(2) 0.029(2) 0.0030(16) 0.0022(15) -0.0025(15)
C31 0.037(2) 0.0264(19) 0.029(2) 0.0015(16) -0.0014(16) -0.0007(16)
C32 0.053(3) 0.035(2) 0.038(2) -0.0026(18) 0.009(2) -0.0004(19)
C33 0.069(3) 0.037(2) 0.038(2) -0.0061(19) 0.003(2) 0.010(2)
C34 0.070(3) 0.026(2) 0.053(3) -0.004(2) -0.006(2) -0.005(2)
C35 0.047(2) 0.030(2) 0.058(3) 0.003(2) -0.003(2) -0.0095(19)
C36 0.036(2) 0.029(2) 0.043(2) -0.0015(17) 0.0014(18) -0.0002(17)
N1 0.0424(19) 0.0333(18) 0.0334(19) 0.0026(15) -0.0004(15) -0.0053(15)
N2 0.0385(18) 0.0365(18) 0.0332(19) -0.0069(14) 0.0086(15) 0.0008(15)
O1 0.092(3) 0.073(2) 0.041(2) 0.0039(17) 0.0205(18) 0.010(2)
O2 0.071(2) 0.063(2) 0.0447(19) -0.0060(16) 0.0111(16) 0.0262(17)
O3 0.0439(16) 0.0517(17) 0.0339(16) 0.0062(14) 0.0040(13) 0.0058(14)
O4 0.0408(16) 0.0436(17) 0.061(2) -0.0108(14) 0.0228(15) -0.0065(13)
O5 0.0370(15) 0.0307(15) 0.0630(19) -0.0017(13) 0.0129(14) -0.0071(12)
O6 0.0392(15) 0.0263(14) 0.0442(16) -0.0032(12) 0.0151(12) -0.0040(11)
S1 0.0451(6) 0.0318(5) 0.0482(7) -0.0074(5) 0.0099(5) -0.0093(5)

loop_
_atom_type_symbol
_atom_type_description
_atom_type_scat_dispersion_real
_atom_type_scat_dispersion_imag
_atom_type_scat_source
C C 0.0033 0.0016 'International Tables Vol C Tables 4.2.6.8 and 6.1.1.4'
H H 0.0000 0.0000 'International Tables Vol C Tables 4.2.6.8 and 6.1.1.4'
N N 0.0061 0.0033 'International Tables Vol C Tables 4.2.6.8 and 6.1.1.4'
O O 0.0106 0.0060 'International Tables Vol C Tables 4.2.6.8 and 6.1.1.4'
S S 0.1246 0.1234 'International Tables Vol C Tables 4.2.6.8 and 6.1.1.4'

loop_
_geom_angle_atom_site_label_1
_geom_angle_atom_site_label_2
_geom_angle_atom_site_label_3
_geom_angle
_geom_angle_site_symmetry_1
_geom_angle_site_symmetry_3
_geom_angle_publ_flag
C2 C1 C6 118.8(4) . . ?
C2 C1 N1 118.4(4) . . ?
C6 C1 N1 122.7(4) . . ?
C3 C2 C1 121.1(5) . . ?
C3 C2 H2 119.4 . . ?
C1 C2 H2 119.4 . . ?
C4 C3 C2 120.2(5) . . ?
C4 C3 H3 119.9 . . ?
C2 C3 H3 119.9 . . ?
C3 C4 C5 119.9(5) . . ?
C3 C4 H4 120.0 . . ?
C5 C4 H4 120.0 . . ?
C4 C5 C6 120.7(5) . . ?
C4 C5 H5 119.7 . . ?
C6 C5 H5 119.7 . . ?
C1 C6 C5 119.3(4) . . ?
C1 C6 S1 123.3(3) . . ?
C5 C6 S1 117.3(4) . . ?
C8 C7 C26 114.9(3) . . ?
C8 C7 S1 110.2(2) . . ?
C26 C7 S1 114.4(2) . . ?
C8 C7 H7 105.5 . . ?
C26 C7 H7 105.5 . . ?
S1 C7 H7 105.5 . . ?
N1 C8 O6 105.5(3) . . ?
N1 C8 C7 111.3(3) . . ?
O6 C8 C7 110.7(3) . . ?
N1 C8 C9 114.2(3) . . ?
O6 C8 C9 102.7(3) . . ?
C7 C8 C9 111.8(3) . . ?
C10 C9 C8 109.3(3) . . ?
C10 C9 H9A 109.8 . . ?
C8 C9 H9A 109.8 . . ?
C10 C9 H9B 109.8 . . ?
C8 C9 H9B 109.8 . . ?
H9A C9 H9B 108.3 . . ?
O1 C10 O2 123.6(4) . . ?
O1 C10 C9 125.0(4) . . ?
O2 C10 C9 111.4(4) . . ?
O2 C11 H11A 109.5 . . ?
O2 C11 H11B 109.5 . . ?
H11A C11 H11B 109.5 . . ?
O2 C11 H11C 109.5 . . ?
H11A C11 H11C 109.5 . . ?
H11B C11 H11C 109.5 . . ?
C17 C12 C13 120.3(4) . . ?
C17 C12 H12 119.9 . . ?
C13 C12 H12 119.9 . . ?
C14 C13 C12 121.5(5) . . ?
C14 C13 H13 119.3 . . ?
C12 C13 H13 119.3 . . ?
C13 C14 C15 118.8(4) . . ?
C13 C14 H14 120.6 . . ?
C15 C14 H14 120.6 . . ?
C14 C15 C16 120.4(5) . . ?
C14 C15 H15 119.8 . . ?
C16 C15 H15 119.8 . . ?
C17 C16 C15 120.5(5) . . ?
C17 C16 H16 119.7 . . ?
C15 C16 H16 119.7 . . ?
C16 C17 C12 118.5(4) . . ?
C16 C17 C18 119.1(4) . . ?
C12 C17 C18 122.4(4) . . ?
N2 C18 C17 115.4(3) . . ?
N2 C18 H18A 108.4 . . ?
C17 C18 H18A 108.4 . . ?
N2 C18 H18B 108.4 . . ?
C17 C18 H18B 108.4 . . ?
H18A C18 H18B 107.5 . . ?
C20 C19 C25 121.1(4) . . ?
C20 C19 N2 128.6(4) . . ?
C25 C19 N2 110.3(3) . . ?
C19 C20 C21 117.7(4) . . ?
C19 C20 H20 121.2 . . ?
C21 C20 H20 121.2 . . ?
C20 C21 C22 122.7(4) . . ?
C20 C21 H21 118.6 . . ?
C22 C21 H21 118.6 . . ?
C21 C22 C24 118.2(4) . . ?
C21 C22 C23 121.2(4) . . ?
C24 C22 C23 120.6(4) . . ?
C22 C23 H23A 109.5 . . ?
C22 C23 H23B 109.5 . . ?
H23A C23 H23B 109.5 . . ?
C22 C23 H23C 109.5 . . ?
H23A C23 H23C 109.5 . . ?
H23B C23 H23C 109.5 . . ?
C25 C24 C22 120.1(4) . . ?
C25 C24 H24 120.0 . . ?
C22 C24 H24 120.0 . . ?
C24 C25 C19 120.2(3) . . ?
C24 C25 C26 131.9(3) . . ?
C19 C25 C26 108.0(3) . . ?
C29 C26 C25 115.1(3) . . ?
C29 C26 C27 111.0(3) . . ?
C25 C26 C27 102.1(3) . . ?
C29 C26 C7 107.3(3) . . ?
C25 C26 C7 117.0(3) . . ?
C27 C26 C7 103.6(3) . . ?
O3 C27 N2 126.7(4) . . ?
O3 C27 C26 125.6(3) . . ?
N2 C27 C26 107.5(3) . . ?
O4 C28 O5 116.6(3) . . ?
O4 C28 C29 125.3(3) . . ?
O5 C28 C29 118.1(3) . . ?
C30 C29 C28 119.6(3) . . ?
C30 C29 C26 122.4(3) . . ?
C28 C29 C26 117.9(3) . . ?
O6 C30 C29 125.1(3) . . ?
O6 C30 C31 113.2(3) . . ?
C29 C30 C31 121.7(3) . . ?
C36 C31 C32 118.5(3) . . ?
C36 C31 C30 117.1(3) . . ?
C32 C31 C30 124.4(3) . . ?
C33 C32 C31 120.3(4) . . ?
C33 C32 H32 119.8 . . ?
C31 C32 H32 119.8 . . ?
C32 C33 C34 119.4(4) . . ?
C32 C33 H33 120.3 . . ?
C34 C33 H33 120.3 . . ?
C35 C34 C33 121.5(4) . . ?
C35 C34 H34 119.3 . . ?
C33 C34 H34 119.3 . . ?
C34 C35 C36 118.5(4) . . ?
C34 C35 H35 120.8 . . ?
C36 C35 H35 120.8 . . ?
O5 C36 C35 116.9(4) . . ?
O5 C36 C31 121.3(3) . . ?
C35 C36 C31 121.7(4) . . ?
C1 N1 C8 120.7(3) . . ?
C1 N1 H1 119.6 . . ?
C8 N1 H1 119.6 . . ?
C27 N2 C19 111.7(3) . . ?
C27 N2 C18 123.3(3) . . ?
C19 N2 C18 125.0(3) . . ?
C10 O2 C11 116.1(4) . . ?
C36 O5 C28 122.0(3) . . ?
C30 O6 C8 120.3(3) . . ?
C6 S1 C7 100.47(18) . . ?

loop_
_geom_bond_atom_site_label_1
_geom_bond_atom_site_label_2
_geom_bond_distance
_geom_bond_site_symmetry_2
_geom_bond_publ_flag
C1 C2 1.390(6) . ?
C1 C6 1.391(6) . ?
C1 N1 1.399(5) . ?
C2 C3 1.378(7) . ?
C2 H2 0.9300 . ?
C3 C4 1.364(8) . ?
C3 H3 0.9300 . ?
C4 C5 1.379(7) . ?
C4 H4 0.9300 . ?
C5 C6 1.399(6) . ?
C5 H5 0.9300 . ?
C6 S1 1.761(4) . ?
C7 C8 1.526(5) . ?
C7 C26 1.561(5) . ?
C7 S1 1.806(3) . ?
C7 H7 0.9800 . ?
C8 N1 1.429(5) . ?
C8 O6 1.450(4) . ?
C8 C9 1.541(5) . ?
C9 C10 1.508(5) . ?
C9 H9A 0.9700 . ?
C9 H9B 0.9700 . ?
C10 O1 1.185(5) . ?
C10 O2 1.330(5) . ?
C11 O2 1.442(5) . ?
C11 H11A 0.9600 . ?
C11 H11B 0.9600 . ?
C11 H11C 0.9600 . ?
C12 C17 1.374(6) . ?
C12 C13 1.376(6) . ?
C12 H12 0.9300 . ?
C13 C14 1.352(6) . ?
C13 H13 0.9300 . ?
C14 C15 1.368(7) . ?
C14 H14 0.9300 . ?
C15 C16 1.387(6) . ?
C15 H15 0.9300 . ?
C16 C17 1.369(6) . ?
C16 H16 0.9300 . ?
C17 C18 1.514(5) . ?
C18 N2 1.451(5) . ?
C18 H18A 0.9700 . ?
C18 H18B 0.9700 . ?
C19 C20 1.379(5) . ?
C19 C25 1.392(5) . ?
C19 N2 1.405(5) . ?
C20 C21 1.384(6) . ?
C20 H20 0.9300 . ?
C21 C22 1.385(6) . ?
C21 H21 0.9300 . ?
C22 C24 1.398(5) . ?
C22 C23 1.504(6) . ?
C23 H23A 0.9600 . ?
C23 H23B 0.9600 . ?
C23 H23C 0.9600 . ?
C24 C25 1.374(5) . ?
C24 H24 0.9300 . ?
C25 C26 1.525(5) . ?
C26 C29 1.512(5) . ?
C26 C27 1.553(5) . ?
C27 O3 1.211(4) . ?
C27 N2 1.363(5) . ?
C28 O4 1.206(4) . ?
C28 O5 1.383(4) . ?
C28 C29 1.443(5) . ?
C29 C30 1.355(5) . ?
C30 O6 1.346(4) . ?
C30 C31 1.447(5) . ?
C31 C36 1.386(5) . ?
C31 C32 1.396(5) . ?
C32 C33 1.374(6) . ?
C32 H32 0.9300 . ?
C33 C34 1.389(6) . ?
C33 H33 0.9300 . ?
C34 C35 1.368(6) . ?
C34 H34 0.9300 . ?
C35 C36 1.380(5) . ?
C35 H35 0.9300 . ?
C36 O5 1.374(4) . ?
N1 H1 0.8600 . ?

loop_
_geom_torsion_atom_site_label_1
_geom_torsion_atom_site_label_2
_geom_torsion_atom_site_label_3
_geom_torsion_atom_site_label_4
_geom_torsion
_geom_torsion_site_symmetry_1
_geom_torsion_site_symmetry_2
_geom_torsion_site_symmetry_3
_geom_torsion_site_symmetry_4
_geom_torsion_publ_flag
C6 C1 C2 C3 0.7(7) . . . . ?
N1 C1 C2 C3 -175.3(5) . . . . ?
C1 C2 C3 C4 -1.9(9) . . . . ?
C2 C3 C4 C5 1.4(10) . . . . ?
C3 C4 C5 C6 0.1(9) . . . . ?
C2 C1 C6 C5 0.9(6) . . . . ?
N1 C1 C6 C5 176.7(4) . . . . ?
C2 C1 C6 S1 178.6(3) . . . . ?
N1 C1 C6 S1 -5.6(6) . . . . ?
C4 C5 C6 C1 -1.3(7) . . . . ?
C4 C5 C6 S1 -179.2(4) . . . . ?
C26 C7 C8 N1 -66.8(4) . . . . ?
S1 C7 C8 N1 64.1(3) . . . . ?
C26 C7 C8 O6 50.3(4) . . . . ?
S1 C7 C8 O6 -178.8(2) . . . . ?
C26 C7 C8 C9 164.1(3) . . . . ?
S1 C7 C8 C9 -64.9(3) . . . . ?
N1 C8 C9 C10 64.0(4) . . . . ?
O6 C8 C9 C10 -49.7(4) . . . . ?
C7 C8 C9 C10 -168.5(3) . . . . ?
C8 C9 C10 O1 -70.6(5) . . . . ?
C8 C9 C10 O2 107.0(4) . . . . ?
C17 C12 C13 C14 1.3(8) . . . . ?
C12 C13 C14 C15 -0.8(8) . . . . ?
C13 C14 C15 C16 -0.5(9) . . . . ?
C14 C15 C16 C17 1.2(9) . . . . ?
C15 C16 C17 C12 -0.7(8) . . . . ?
C15 C16 C17 C18 176.7(5) . . . . ?
C13 C12 C17 C16 -0.6(7) . . . . ?
C13 C12 C17 C18 -177.9(4) . . . . ?
C16 C17 C18 N2 151.4(4) . . . . ?
C12 C17 C18 N2 -31.3(6) . . . . ?
C25 C19 C20 C21 0.1(6) . . . . ?
N2 C19 C20 C21 178.6(4) . . . . ?
C19 C20 C21 C22 -2.2(6) . . . . ?
C20 C21 C22 C24 1.4(6) . . . . ?
C20 C21 C22 C23 -179.0(4) . . . . ?
C21 C22 C24 C25 1.4(6) . . . . ?
C23 C22 C24 C25 -178.1(4) . . . . ?
C22 C24 C25 C19 -3.5(5) . . . . ?
C22 C24 C25 C26 178.0(3) . . . . ?
C20 C19 C25 C24 2.7(5) . . . . ?
N2 C19 C25 C24 -176.0(3) . . . . ?
C20 C19 C25 C26 -178.4(3) . . . . ?
N2 C19 C25 C26 2.9(4) . . . . ?
C24 C25 C26 C29 52.9(5) . . . . ?
C19 C25 C26 C29 -125.8(3) . . . . ?
C24 C25 C26 C27 173.2(4) . . . . ?
C19 C25 C26 C27 -5.5(4) . . . . ?
C24 C25 C26 C7 -74.6(5) . . . . ?
C19 C25 C26 C7 106.8(3) . . . . ?
C8 C7 C26 C29 -44.3(4) . . . . ?
S1 C7 C26 C29 -173.2(2) . . . . ?
C8 C7 C26 C25 86.9(4) . . . . ?
S1 C7 C26 C25 -42.1(4) . . . . ?
C8 C7 C26 C27 -161.8(3) . . . . ?
S1 C7 C26 C27 69.3(3) . . . . ?
C29 C26 C27 O3 -54.8(5) . . . . ?
C25 C26 C27 O3 -177.9(3) . . . . ?
C7 C26 C27 O3 60.1(4) . . . . ?
C29 C26 C27 N2 129.5(3) . . . . ?
C25 C26 C27 N2 6.4(4) . . . . ?
C7 C26 C27 N2 -115.6(3) . . . . ?
O4 C28 C29 C30 -179.0(4) . . . . ?
O5 C28 C29 C30 -0.5(5) . . . . ?
O4 C28 C29 C26 -2.1(6) . . . . ?
O5 C28 C29 C26 176.4(3) . . . . ?
C25 C26 C29 C30 -112.9(4) . . . . ?
C27 C26 C29 C30 131.8(4) . . . . ?
C7 C26 C29 C30 19.3(5) . . . . ?
C25 C26 C29 C28 70.3(4) . . . . ?
C27 C26 C29 C28 -45.0(4) . . . . ?
C7 C26 C29 C28 -157.5(3) . . . . ?
C28 C29 C30 O6 177.4(3) . . . . ?
C26 C29 C30 O6 0.7(6) . . . . ?
C28 C29 C30 C31 -2.1(5) . . . . ?
C26 C29 C30 C31 -178.8(3) . . . . ?
O6 C30 C31 C36 -177.1(3) . . . . ?
C29 C30 C31 C36 2.4(5) . . . . ?
O6 C30 C31 C32 1.3(5) . . . . ?
C29 C30 C31 C32 -179.2(4) . . . . ?
C36 C31 C32 C33 -1.7(6) . . . . ?
C30 C31 C32 C33 179.9(4) . . . . ?
C31 C32 C33 C34 -0.4(6) . . . . ?
C32 C33 C34 C35 2.1(7) . . . . ?
C33 C34 C35 C36 -1.4(6) . . . . ?
C34 C35 C36 O5 -179.8(4) . . . . ?
C34 C35 C36 C31 -0.9(6) . . . . ?
C32 C31 C36 O5 -178.7(3) . . . . ?
C30 C31 C36 O5 -0.2(5) . . . . ?
C32 C31 C36 C35 2.4(6) . . . . ?
C30 C31 C36 C35 -179.1(4) . . . . ?
C2 C1 N1 C8 -162.3(4) . . . . ?
C6 C1 N1 C8 21.9(6) . . . . ?
O6 C8 N1 C1 -173.3(3) . . . . ?
C7 C8 N1 C1 -53.1(4) . . . . ?
C9 C8 N1 C1 74.7(4) . . . . ?
O3 C27 N2 C19 179.2(4) . . . . ?
C26 C27 N2 C19 -5.2(4) . . . . ?
O3 C27 N2 C18 -2.4(6) . . . . ?
C26 C27 N2 C18 173.2(3) . . . . ?
C20 C19 N2 C27 -177.1(4) . . . . ?
C25 C19 N2 C27 1.6(4) . . . . ?
C20 C19 N2 C18 4.6(6) . . . . ?
C25 C19 N2 C18 -176.8(3) . . . . ?
C17 C18 N2 C27 113.8(4) . . . . ?
C17 C18 N2 C19 -68.1(5) . . . . ?
O1 C10 O2 C11 4.0(6) . . . . ?
C9 C10 O2 C11 -173.6(4) . . . . ?
C35 C36 O5 C28 176.5(4) . . . . ?
C31 C36 O5 C28 -2.5(5) . . . . ?
O4 C28 O5 C36 -178.6(3) . . . . ?
C29 C28 O5 C36 2.8(5) . . . . ?
C29 C30 O6 C8 4.2(5) . . . . ?
C31 C30 O6 C8 -176.3(3) . . . . ?
N1 C8 O6 C30 91.4(4) . . . . ?
C7 C8 O6 C30 -29.1(4) . . . . ?
C9 C8 O6 C30 -148.6(3) . . . . ?
C1 C6 S1 C7 17.0(4) . . . . ?
C5 C6 S1 C7 -165.2(3) . . . . ?
C8 C7 S1 C6 -43.8(3) . . . . ?
C26 C7 S1 C6 87.4(3) . . . . ?
